data_7110684
loop_
_publ_author_name
'Clayden, Jonathan'
'McCarthy, Catherine'
'Helliwell, Madeleine'

_publ_section_title
;
 Bonded peri-interactions govern the rate of racemisation of atropisomeric
 8-substituted 1-naphthamides&#x2020;
;
_journal_issue 20
_journal_name_full 'Chemical Communications'
_journal_page_first 2059
_journal_paper_doi 10.1039/a906398f
_journal_year 1999
_chemical_formula_sum 'C17 H21 N O2'
_chemical_formula_weight 271.36
_space_group_IT_number 14
_symmetry_cell_setting monoclinic
_symmetry_Int_Tables_number 14
_symmetry_space_group_name_Hall '-P 2ybc'
_symmetry_space_group_name_H-M 'P 1 21/c 1'
_audit_creation_date 1999-03-11
_audit_creation_method 'by teXsan v1.7'
_audit_update_record ?
_cell_angle_alpha 90
_cell_angle_beta 104.56(2)
_cell_angle_gamma 90
_cell_formula_units_Z 8
_cell_length_a 10.790(3)
_cell_length_b 25.204(4)
_cell_length_c 11.938(2)
_cell_measurement_reflns_used 24
_cell_measurement_temperature 296.2
_cell_measurement_theta_max 24.4
_cell_measurement_theta_min 20.2
_cell_volume 3142.3(12)
_computing_cell_refinement 'MSC/AFC Diffractometer Control'
_computing_data_collection 'MSC/AFC Diffractometer Control'
_computing_data_reduction 'teXsan (MSC, 1995)'
_computing_publication_material 'teXsan (MSC, 1995)'
_computing_structure_refinement 'teXsan (MSC, 1995)'
_diffrn_ambient_temperature 296.2
_diffrn_measurement_device 'Rigaku AFC5R'
_diffrn_measurement_method \w-2\q
_diffrn_orient_matrix_UB_11 0.02066
_diffrn_orient_matrix_UB_12 -0.03581
_diffrn_orient_matrix_UB_13 0.03592
_diffrn_orient_matrix_UB_21 0.04024
_diffrn_orient_matrix_UB_22 0.01708
_diffrn_orient_matrix_UB_23 0.07606
_diffrn_orient_matrix_UB_31 -0.08439
_diffrn_orient_matrix_UB_32 -0.00062
_diffrn_orient_matrix_UB_33 0.02037
_diffrn_radiation_detector 'scintillation counter'
_diffrn_radiation_monochromator graphite
_diffrn_radiation_source 'Rigaku rotating anode'
_diffrn_radiation_type 'Cu K\a'
_diffrn_radiation_wavelength 1.5418
_diffrn_reflns_av_R_equivalents 0.02561
_diffrn_reflns_av_sigmaI/netI 0.150
_diffrn_reflns_limit_h_max 12
_diffrn_reflns_limit_h_min -13
_diffrn_reflns_limit_k_max 32
_diffrn_reflns_limit_k_min -26
_diffrn_reflns_limit_l_max 14
_diffrn_reflns_limit_l_min -15
_diffrn_reflns_number 6753
_diffrn_reflns_reduction_process 'Lp corrections applied'
_diffrn_reflns_theta_max 78.27
_diffrn_reflns_theta_min 3.51
_diffrn_standards_decay_% 1.52
_diffrn_standards_interval_count 150
_diffrn_standards_number 3
_exptl_absorpt_coefficient_mu 0.559
_exptl_absorpt_correction_T_max 1.000
_exptl_absorpt_correction_T_min 0.913
_exptl_absorpt_correction_type
;
\y scans (North,Phillips & Matthews, 1968)
;
_exptl_crystal_colour colourlessblock
_exptl_crystal_density_diffrn 1.147
_exptl_crystal_density_meas ?
_exptl_crystal_description block
_exptl_crystal_F_000 1168.00
_exptl_crystal_size_max 0.25
_exptl_crystal_size_mid 0.25
_exptl_crystal_size_min 0.15
_refine_diff_density_max 0.19
_refine_diff_density_min -0.19
_refine_ls_extinction_coef 0.00000025(6)
_refine_ls_extinction_expression 'equ(3) Acta Cryst.(1968) A24, p213.'
_refine_ls_extinction_method 'Zachariasen (1967)'
_refine_ls_goodness_of_fit_all 1.408
_refine_ls_goodness_of_fit_obs 1.796
_refine_ls_matrix_type full
_refine_ls_number_constraints 0
_refine_ls_number_parameters 370
_refine_ls_number_reflns 2724
_refine_ls_number_restraints 0
_refine_ls_R_factor_all 0.1909
_refine_ls_R_factor_obs 0.0648
_refine_ls_shift/esd_max 0.0040
_refine_ls_shift/esd_mean 0.0140
_refine_ls_structure_factor_coef F
_refine_ls_weighting_details 'w = 1/[\s^2^(Fo) + 0.00002|Fo|^2^]'
_refine_ls_weighting_scheme calc
_refine_ls_wR_factor_all 0.0496
_refine_ls_wR_factor_obs 0.0401
_reflns_number_observed 2724
_reflns_number_total 6392
_reflns_observed_criterion >2.00\s(I)
_cod_data_source_file 906398fsup1.cif
_cod_data_source_block 4
_cod_depositor_comments
;
 Renaming the _geom_torsion_site_symmetry_4 data item to _geom_torsion.
 The initial data name misassignment was cause by the incorrect data name
 order in the loop and the removal of data items containing only unknown
 ('?') or inapplicable ('.') values.

 Antanas Vaitkus,
 2018-08-08

The following automatic conversions were performed:

'_exptl_crystal_density_meas' value 'not measured' was changed to '?'
- the value is perceived as not measured.

Automatic conversion script
Id: cif_fix_values 3008 2015-01-20 13:52:24Z robertas 

The following automatic conversions were performed:

'_refine_ls_weighting_scheme' value 'w = 1/[\s^2^(Fo) +
0.00002|Fo|^2^]' was changed to 'calc'. New tag
'_refine_ls_weighting_details' was created. The value of the new tag
was set to 'w = 1/[\s^2^(Fo) + 0.00002|Fo|^2^]'.

Automatic conversion script
Id: cif_fix_values 3143 2015-03-26 13:38:13Z robertas 

The following automatic conversions were performed:
data name '_geom_bond_atom_site_label_D' replaced with
'_geom_hbond_atom_site_label_D' as specified in the replacement file
'/home/antanas/src/cod-tools/trunk/data/replacement-values/replacement_tags.lst'.

data
name '_geom_bond_atom_site_label_H' replaced with
'_geom_hbond_atom_site_label_H' as specified in the replacement file
'/home/antanas/src/cod-tools/trunk/data/replacement-values/replacement_tags.lst'.

data
name '_geom_contact_atom_site_label_a' replaced with
'_geom_hbond_atom_site_label_A' as specified in the replacement file
'/home/antanas/src/cod-tools/trunk/data/replacement-values/replacement_tags.lst'.

data
name '_geom_bond_distance_DH' replaced with '_geom_hbond_distance_DH'
as specified in the replacement file
'/home/antanas/src/cod-tools/trunk/data/replacement-values/replacement_tags.lst'.

data
name '_geom_contact_distance_HA' replaced with
'_geom_hbond_distance_HA' as specified in the replacement file
'/home/antanas/src/cod-tools/trunk/data/replacement-values/replacement_tags.lst'.

data
name '_geom_contact_distance_DA' replaced with
'_geom_hbond_distance_DA' as specified in the replacement file
'/home/antanas/src/cod-tools/trunk/data/replacement-values/replacement_tags.lst'.

data
name '_geom_angle_DHA' replaced with '_geom_hbond_angle_DHA' as
specified in the replacement file
'/home/antanas/src/cod-tools/trunk/data/replacement-values/replacement_tags.lst'.

data
name '_geom_contact_site_symmetry_A' replaced with
'_geom_hbond_site_symmetry_A' as specified in the replacement file
'/home/antanas/src/cod-tools/trunk/data/replacement-values/replacement_tags.lst'.

Automatic conversion script
Id: cif_correct_tags 5005 2017-03-03 11:38:54Z antanas 
;
_cod_original_cell_volume 3142(1)
_cod_original_sg_symbol_H-M 'P 21/c     '
_cod_original_formula_sum 'C17 H21 N O2 '
_cod_database_code 7110684

loop_
_symmetry_equiv_pos_as_xyz
'   +x,   +y,   +z'
'   -x,1/2+y,1/2-z'
'   -x,   -y,   -z'
'   +x,1/2-y,1/2+z'

loop_
_atom_site_aniso_label
_atom_site_aniso_U_11
_atom_site_aniso_U_22
_atom_site_aniso_U_33
_atom_site_aniso_U_12
_atom_site_aniso_U_13
_atom_site_aniso_U_23
O(1) 0.076(2) 0.056(2) 0.059(2) 0.005(2) 0.003(2) -0.005(2)
O(2) 0.063(2) 0.078(2) 0.053(2) -0.001(2) 0.011(2) 0.021(2)
O(3) 0.077(2) 0.070(2) 0.065(2) -0.003(2) 0.027(2) -0.023(2)
O(4) 0.068(2) 0.051(2) 0.080(2) 0.000(2) 0.015(2) 0.010(2)
N(1) 0.055(3) 0.052(2) 0.057(2) -0.003(2) 0.015(2) 0.006(2)
N(2) 0.073(3) 0.050(2) 0.060(2) -0.008(2) 0.020(2) -0.011(2)
C(1) 0.060(3) 0.047(3) 0.044(3) 0.001(2) 0.010(2) 0.000(2)
C(2) 0.072(3) 0.066(3) 0.054(3) -0.006(3) 0.014(3) 0.011(2)
C(3) 0.088(4) 0.075(4) 0.055(3) 0.000(3) 0.004(3) 0.012(3)
C(4) 0.058(3) 0.077(4) 0.067(3) 0.008(3) -0.006(3) 0.006(3)
C(5) 0.059(3) 0.056(3) 0.060(3) 0.000(3) 0.013(3) -0.005(2)
C(6) 0.052(3) 0.083(4) 0.085(4) -0.002(3) 0.005(3) -0.004(3)
C(7) 0.070(4) 0.079(4) 0.090(4) -0.016(3) 0.030(3) 0.000(3)
C(8) 0.071(3) 0.066(3) 0.059(3) -0.007(3) 0.023(3) 0.008(2)
C(9) 0.058(3) 0.046(3) 0.049(3) -0.002(3) 0.019(3) -0.002(2)
C(10) 0.053(3) 0.042(2) 0.046(3) 0.001(2) 0.012(2) -0.002(2)
C(11) 0.060(3) 0.046(3) 0.047(3) -0.002(3) 0.016(3) 0.012(2)
C(12) 0.082(4) 0.058(3) 0.086(4) -0.004(3) 0.036(3) -0.008(3)
C(13) 0.115(5) 0.108(4) 0.076(3) -0.010(4) 0.038(3) -0.011(3)
C(14) 0.201(7) 0.057(3) 0.142(5) 0.026(4) 0.088(5) 0.015(3)
C(15) 0.058(3) 0.085(4) 0.073(3) 0.003(3) 0.016(3) 0.015(3)
C(16) 0.091(4) 0.124(5) 0.076(4) 0.011(4) -0.004(3) 0.024(3)
C(17) 0.080(4) 0.132(5) 0.099(4) -0.048(4) 0.004(3) 0.017(4)
C(18) 0.076(4) 0.052(3) 0.048(3) 0.018(3) 0.016(3) -0.007(2)
C(19) 0.105(5) 0.074(4) 0.069(3) 0.027(4) 0.022(3) -0.004(3)
C(20) 0.121(7) 0.126(6) 0.081(4) 0.067(5) 0.010(4) -0.010(4)
C(21) 0.068(5) 0.154(7) 0.089(5) 0.051(5) -0.002(4) -0.054(5)
C(22) 0.052(4) 0.109(5) 0.082(4) 0.013(4) 0.019(3) -0.043(4)
C(23) 0.060(5) 0.153(7) 0.127(6) -0.012(5) 0.036(4) -0.075(5)
C(24) 0.097(6) 0.119(6) 0.146(7) -0.043(5) 0.080(5) -0.050(5)
C(25) 0.096(5) 0.076(4) 0.099(4) -0.016(4) 0.054(4) -0.011(3)
C(26) 0.058(3) 0.058(3) 0.063(3) -0.007(3) 0.024(3) -0.015(2)
C(27) 0.061(4) 0.058(3) 0.049(3) 0.007(3) 0.017(2) -0.017(2)
C(28) 0.079(4) 0.044(3) 0.054(3) 0.001(3) 0.022(3) 0.002(2)
C(29) 0.074(4) 0.080(4) 0.072(3) -0.021(3) 0.019(3) -0.014(3)
C(30) 0.074(4) 0.105(4) 0.101(4) 0.003(3) 0.026(3) 0.005(3)
C(31) 0.096(4) 0.117(5) 0.128(5) -0.036(4) 0.048(4) 0.012(4)
C(32) 0.089(4) 0.067(3) 0.065(3) -0.001(3) 0.024(3) -0.018(3)
C(33) 0.136(5) 0.117(5) 0.062(3) 0.002(4) 0.034(3) -0.022(3)
C(34) 0.179(6) 0.060(3) 0.132(5) -0.007(4) 0.054(4) -0.027(3)

loop_
_atom_site_label
_atom_site_fract_x
_atom_site_fract_y
_atom_site_fract_z
_atom_site_U_iso_or_equiv
_atom_site_occupancy
_atom_site_thermal_displace_type
_atom_site_calc_flag
O(1) 0.2824(3) 0.7336(1) 0.0646(2) 0.0662(10) 1.000 Uani d
O(2) 0.3759(3) 0.8471(1) 0.0095(2) 0.065(1) 1.000 Uani d
O(3) 0.3029(3) 0.5811(1) 0.3347(2) 0.069(1) 1.000 Uani d
O(4) 0.3808(3) 0.6359(1) 0.1339(3) 0.067(1) 1.000 Uani d
N(1) 0.1997(3) 0.8013(1) 0.1462(3) 0.054(1) 1.000 Uani d
N(2) 0.2761(4) 0.5275(1) 0.1786(3) 0.060(1) 1.000 Uani d
C(1) 0.4288(4) 0.7809(2) 0.2082(3) 0.051(1) 1.000 Uani d
C(2) 0.4608(4) 0.7520(2) 0.3087(4) 0.064(2) 1.000 Uani d
C(3) 0.5877(5) 0.7504(2) 0.3758(4) 0.075(2) 1.000 Uani d
C(4) 0.6805(4) 0.7765(2) 0.3418(4) 0.071(2) 1.000 Uani d
C(5) 0.6528(4) 0.8071(2) 0.2393(4) 0.059(2) 1.000 Uani d
C(6) 0.7502(4) 0.8340(2) 0.2037(4) 0.075(2) 1.000 Uani d
C(7) 0.7227(5) 0.8647(2) 0.1081(4) 0.078(2) 1.000 Uani d
C(8) 0.5962(5) 0.8698(2) 0.0430(3) 0.064(2) 1.000 Uani d
C(9) 0.4995(4) 0.8437(2) 0.0727(3) 0.050(1) 1.000 Uani d
C(10) 0.5243(4) 0.8102(1) 0.1728(3) 0.047(1) 1.000 Uani d
C(11) 0.2966(4) 0.7719(2) 0.1323(3) 0.051(1) 1.000 Uani d
C(12) 0.2187(4) 0.8479(2) 0.2235(4) 0.073(2) 1.000 Uani d
C(13) 0.1637(5) 0.8384(2) 0.3261(4) 0.097(2) 1.000 Uani d
C(14) 0.1646(5) 0.8983(2) 0.1595(5) 0.125(3) 1.000 Uani d
C(15) 0.0676(4) 0.7897(2) 0.0787(4) 0.072(2) 1.000 Uani d
C(16) 0.0511(4) 0.7998(2) -0.0501(4) 0.101(2) 1.000 Uani d
C(17) 0.0244(4) 0.7346(2) 0.1034(4) 0.107(2) 1.000 Uani d
C(18) 0.4912(5) 0.5531(2) 0.2864(3) 0.059(2) 1.000 Uani d
C(19) 0.5496(6) 0.5142(2) 0.3610(4) 0.083(2) 1.000 Uani d
C(20) 0.6822(7) 0.5118(3) 0.3974(5) 0.112(3) 1.000 Uani d
C(21) 0.7565(6) 0.5464(3) 0.3577(5) 0.108(3) 1.000 Uani d
C(22) 0.6987(5) 0.5867(2) 0.2782(5) 0.081(2) 1.000 Uani d
C(23) 0.7754(6) 0.6232(3) 0.2363(6) 0.111(3) 1.000 Uani d
C(24) 0.7183(7) 0.6615(3) 0.1619(6) 0.112(3) 1.000 Uani d
C(25) 0.5856(6) 0.6668(2) 0.1255(4) 0.085(2) 1.000 Uani d
C(26) 0.5110(5) 0.6321(2) 0.1654(4) 0.058(2) 1.000 Uani d
C(27) 0.5641(5) 0.5903(2) 0.2421(3) 0.055(2) 1.000 Uani d
C(28) 0.3487(5) 0.5558(2) 0.2656(4) 0.058(2) 1.000 Uani d
C(29) 0.1362(5) 0.5268(2) 0.1582(4) 0.075(2) 1.000 Uani d
C(30) 0.0789(4) 0.5814(2) 0.1265(4) 0.092(2) 1.000 Uani d
C(31) 0.0935(5) 0.5021(2) 0.2584(5) 0.110(2) 1.000 Uani d
C(32) 0.3334(4) 0.4975(2) 0.0970(4) 0.073(2) 1.000 Uani d
C(33) 0.2864(5) 0.5179(2) -0.0262(4) 0.104(2) 1.000 Uani d
C(34) 0.3142(5) 0.4380(2) 0.1068(5) 0.121(2) 1.000 Uani d
H(2) 0.3963 0.7329 0.3332 0.077 1.000 Uiso c
H(2o) 0.359(5) 0.871(2) -0.049(4) 0.14(2) 1.000 Uiso d
H(3) 0.6083 0.7307 0.4459 0.090 1.000 Uiso c
H(4) 0.7663 0.7745 0.3875 0.085 1.000 Uiso c
H(4o) 0.350(4) 0.667(2) 0.111(3) 0.09(2) 1.000 Uiso d
H(6) 0.8366 0.8307 0.2475 0.090 1.000 Uiso c
H(7) 0.7895 0.8828 0.0850 0.093 1.000 Uiso c
H(8) 0.5778 0.8921 -0.0233 0.077 1.000 Uiso c
H(12) 0.3084 0.8528 0.2523 0.087 1.000 Uiso c
H(13a) 0.1873 0.8667 0.3800 0.117 1.000 Uiso c
H(13b) 0.0728 0.8366 0.3010 0.117 1.000 Uiso c
H(13c) 0.1957 0.8059 0.3627 0.117 1.000 Uiso c
H(14a) 0.1864 0.9279 0.2097 0.149 1.000 Uiso c
H(14b) 0.1990 0.9030 0.0943 0.149 1.000 Uiso c
H(14c) 0.0738 0.8956 0.1340 0.149 1.000 Uiso c
H(15) 0.0130 0.8141 0.1038 0.085 1.000 Uiso c
H(16b) 0.1092 0.7781 -0.0777 0.121 1.000 Uiso c
H(16c) -0.0341 0.7916 -0.0912 0.121 1.000 Uiso c
H(16a) 0.0683 0.8361 -0.0621 0.121 1.000 Uiso c
H(17b) 0.0809 0.7088 0.0852 0.128 1.000 Uiso c
H(17c) 0.0255 0.7318 0.1831 0.128 1.000 Uiso c
H(17a) -0.0599 0.7283 0.0576 0.128 1.000 Uiso c
H(19) 0.4994 0.4886 0.3881 0.099 1.000 Uiso c
H(20) 0.7217 0.4854 0.4515 0.134 1.000 Uiso c
H(21) 0.8474 0.5440 0.3826 0.129 1.000 Uiso c
H(23) 0.8663 0.6208 0.2606 0.132 1.000 Uiso c
H(24) 0.7710 0.6855 0.1331 0.134 1.000 Uiso c
H(25) 0.5482 0.6944 0.0739 0.102 1.000 Uiso c
H(29) 0.1043 0.5047 0.0929 0.090 1.000 Uiso c
H(30c) -0.0116 0.5797 0.1149 0.110 1.000 Uiso c
H(30a) 0.1134 0.6056 0.1873 0.110 1.000 Uiso c
H(30b) 0.0983 0.5932 0.0573 0.110 1.000 Uiso c
H(31c) 0.1301 0.5212 0.3276 0.132 1.000 Uiso c
H(31a) 0.0028 0.5035 0.2431 0.132 1.000 Uiso c
H(31b) 0.1209 0.4662 0.2677 0.132 1.000 Uiso c
H(32) 0.4230 0.5038 0.1198 0.087 1.000 Uiso c
H(33a) 0.2970 0.5553 -0.0271 0.124 1.000 Uiso c
H(33b) 0.3341 0.5017 -0.0738 0.124 1.000 Uiso c
H(33c) 0.1981 0.5094 -0.0549 0.124 1.000 Uiso c
H(34a) 0.2259 0.4296 0.0782 0.145 1.000 Uiso c
H(34b) 0.3626 0.4195 0.0629 0.145 1.000 Uiso c
H(34c) 0.3418 0.4275 0.1857 0.145 1.000 Uiso c

loop_
_atom_type_symbol
_atom_type_oxidation_number
_atom_type_number_in_cell
_atom_type_scat_dispersion_real
_atom_type_scat_dispersion_imag
_atom_type_scat_source
C 0 136 0.018 0.009
;International Tables for Crystallography
(1992, Vol. C, Tables 4.2.6.8 and 6.1.1.1)
;
H 0 168 0.000 0.000
;International Tables for Crystallography
(1992, Vol. C, Table 6.1.1.2)
;
N 0 8 0.031 0.018
;International Tables for Crystallography
(1992, Vol. C, Tables 4.2.6.8 and 6.1.1.1)
;
O 0 16 0.049 0.032
;International Tables for Crystallography
(1992, Vol. C, Tables 4.2.6.8 and 6.1.1.1)
;

loop_
_geom_angle_atom_site_label_1
_geom_angle_atom_site_label_2
_geom_angle_atom_site_label_3
_geom_angle
_geom_angle_publ_flag
C(9) O(2) H(2o) 117(3) no
C(26) O(4) H(4o) 115(2) no
C(11) N(1) C(12) 122.2(4) yes
C(11) N(1) C(15) 120.3(4) yes
C(12) N(1) C(15) 117.4(4) yes
C(28) N(2) C(29) 120.7(4) yes
C(28) N(2) C(32) 121.5(4) yes
C(29) N(2) C(32) 117.8(4) yes
C(2) C(1) C(10) 119.8(4) yes
C(2) C(1) C(11) 116.0(4) yes
C(10) C(1) C(11) 123.4(4) yes
C(1) C(2) C(3) 120.6(4) yes
C(1) C(2) H(2) 119.7 no
C(3) C(2) H(2) 119.7 no
C(2) C(3) C(4) 120.6(4) yes
C(2) C(3) H(3) 119.7 no
C(4) C(3) H(3) 119.7 no
C(3) C(4) C(5) 121.1(4) yes
C(3) C(4) H(4) 119.5 no
C(5) C(4) H(4) 119.4 no
C(4) C(5) C(6) 120.9(5) yes
C(4) C(5) C(10) 118.7(4) yes
C(6) C(5) C(10) 120.4(4) yes
C(5) C(6) C(7) 120.7(4) yes
C(5) C(6) H(6) 119.7 no
C(7) C(6) H(6) 119.6 no
C(6) C(7) C(8) 120.1(4) yes
C(6) C(7) H(7) 119.9 no
C(8) C(7) H(7) 120.0 no
C(7) C(8) C(9) 121.2(4) yes
C(7) C(8) H(8) 119.3 no
C(9) C(8) H(8) 119.5 no
O(2) C(9) C(8) 122.5(4) yes
O(2) C(9) C(10) 116.8(4) yes
C(8) C(9) C(10) 120.6(4) yes
C(1) C(10) C(5) 119.1(4) yes
C(1) C(10) C(9) 124.0(4) yes
C(5) C(10) C(9) 116.9(4) yes
O(1) C(11) N(1) 122.9(4) yes
O(1) C(11) C(1) 116.9(4) yes
N(1) C(11) C(1) 120.0(4) yes
N(1) C(12) C(13) 111.2(4) yes
N(1) C(12) C(14) 112.1(4) yes
N(1) C(12) H(12) 107.4 no
C(13) C(12) C(14) 111.1(4) yes
C(13) C(12) H(12) 107.4 no
C(14) C(12) H(12) 107.4 no
C(12) C(13) H(13a) 109.8 no
C(12) C(13) H(13b) 109.7 no
C(12) C(13) H(13c) 109.7 no
H(13a) C(13) H(13b) 109.3 no
H(13a) C(13) H(13c) 109.3 no
H(13b) C(13) H(13c) 109.2 no
C(12) C(14) H(14a) 109.7 no
C(12) C(14) H(14b) 109.6 no
C(12) C(14) H(14c) 109.5 no
H(14a) C(14) H(14b) 109.5 no
H(14a) C(14) H(14c) 109.4 no
H(14b) C(14) H(14c) 109.2 no
N(1) C(15) C(16) 111.6(4) yes
N(1) C(15) C(17) 112.0(4) yes
N(1) C(15) H(15) 106.9 no
C(16) C(15) C(17) 112.6(4) yes
C(16) C(15) H(15) 106.6 no
C(17) C(15) H(15) 106.7 no
C(15) C(16) H(16b) 109.6 no
C(15) C(16) H(16c) 109.7 no
C(15) C(16) H(16a) 109.5 no
H(16b) C(16) H(16c) 109.4 no
H(16b) C(16) H(16a) 109.2 no
H(16c) C(16) H(16a) 109.3 no
C(15) C(17) H(17b) 109.6 no
C(15) C(17) H(17c) 109.6 no
C(15) C(17) H(17a) 109.7 no
H(17b) C(17) H(17c) 109.3 no
H(17b) C(17) H(17a) 109.2 no
H(17c) C(17) H(17a) 109.4 no
C(19) C(18) C(27) 120.8(5) yes
C(19) C(18) C(28) 115.2(5) yes
C(27) C(18) C(28) 123.7(4) yes
C(18) C(19) C(20) 120.3(6) yes
C(18) C(19) H(19) 120.0 no
C(20) C(19) H(19) 119.7 no
C(19) C(20) C(21) 121.3(7) yes
C(19) C(20) H(20) 119.6 no
C(21) C(20) H(20) 119.1 no
C(20) C(21) C(22) 119.7(6) yes
C(20) C(21) H(21) 120.3 no
C(22) C(21) H(21) 119.9 no
C(21) C(22) C(23) 120.3(6) yes
C(21) C(22) C(27) 119.7(6) yes
C(23) C(22) C(27) 120.0(6) yes
C(22) C(23) C(24) 119.2(7) yes
C(22) C(23) H(23) 120.2 no
C(24) C(23) H(23) 120.6 no
C(23) C(24) C(25) 122.3(7) yes
C(23) C(24) H(24) 118.5 no
C(25) C(24) H(24) 119.1 no
C(24) C(25) C(26) 118.9(6) yes
C(24) C(25) H(25) 120.5 no
C(26) C(25) H(25) 120.6 no
O(4) C(26) C(25) 121.3(5) yes
O(4) C(26) C(27) 116.8(4) yes
C(25) C(26) C(27) 121.8(5) yes
C(18) C(27) C(22) 118.1(5) yes
C(18) C(27) C(26) 124.2(5) yes
C(22) C(27) C(26) 117.6(5) yes
O(3) C(28) N(2) 122.5(4) yes
O(3) C(28) C(18) 118.6(4) yes
N(2) C(28) C(18) 118.7(4) yes
N(2) C(29) C(30) 111.7(4) yes
N(2) C(29) C(31) 112.1(4) yes
N(2) C(29) H(29) 106.7 no
C(30) C(29) C(31) 112.6(4) yes
C(30) C(29) H(29) 106.7 no
C(31) C(29) H(29) 106.6 no
C(29) C(30) H(30c) 109.4 no
C(29) C(30) H(30a) 109.5 no
C(29) C(30) H(30b) 109.6 no
H(30c) C(30) H(30a) 109.3 no
H(30c) C(30) H(30b) 109.4 no
H(30a) C(30) H(30b) 109.5 no
C(29) C(31) H(31c) 109.5 no
C(29) C(31) H(31a) 109.6 no
C(29) C(31) H(31b) 109.6 no
H(31c) C(31) H(31a) 109.4 no
H(31c) C(31) H(31b) 109.4 no
H(31a) C(31) H(31b) 109.4 no
N(2) C(32) C(33) 111.8(4) yes
N(2) C(32) C(34) 111.3(4) yes
N(2) C(32) H(32) 106.8 no
C(33) C(32) C(34) 112.8(4) yes
C(33) C(32) H(32) 106.8 no
C(34) C(32) H(32) 106.8 no
C(32) C(33) H(33a) 109.5 no
C(32) C(33) H(33b) 109.7 no
C(32) C(33) H(33c) 109.5 no
H(33a) C(33) H(33b) 109.4 no
H(33a) C(33) H(33c) 109.3 no
H(33b) C(33) H(33c) 109.4 no
C(32) C(34) H(34a) 109.6 no
C(32) C(34) H(34b) 109.7 no
C(32) C(34) H(34c) 109.6 no
H(34a) C(34) H(34b) 109.3 no
H(34a) C(34) H(34c) 109.2 no
H(34b) C(34) H(34c) 109.3 no

loop_
_geom_bond_atom_site_label_1
_geom_bond_atom_site_label_2
_geom_bond_distance
_geom_bond_publ_flag
O(1) C(11) 1.244(4) yes
O(2) C(9) 1.360(4) yes
O(2) H(2o) 0.90(5) no
O(3) C(28) 1.240(4) yes
O(4) C(26) 1.364(5) yes
O(4) H(4o) 0.88(4) no
N(1) C(11) 1.326(4) yes
N(1) C(12) 1.476(5) yes
N(1) C(15) 1.479(5) yes
N(2) C(28) 1.339(4) yes
N(2) C(29) 1.468(5) yes
N(2) C(32) 1.485(5) yes
C(1) C(2) 1.372(5) yes
C(1) C(10) 1.417(5) yes
C(1) C(11) 1.502(5) yes
C(2) C(3) 1.402(5) yes
C(2) H(2) 0.95 no
C(3) C(4) 1.343(5) yes
C(3) H(3) 0.95 no
C(4) C(5) 1.413(5) yes
C(4) H(4) 0.95 no
C(5) C(6) 1.403(5) yes
C(5) C(10) 1.416(5) yes
C(6) C(7) 1.348(6) yes
C(6) H(6) 0.95 no
C(7) C(8) 1.396(5) yes
C(7) H(7) 0.95 no
C(8) C(9) 1.355(5) yes
C(8) H(8) 0.95 no
C(9) C(10) 1.431(5) yes
C(12) C(13) 1.509(5) yes
C(12) C(14) 1.522(6) yes
C(12) H(12) 0.95 no
C(13) H(13a) 0.95 no
C(13) H(13b) 0.95 no
C(13) H(13c) 0.95 no
C(14) H(14a) 0.95 no
C(14) H(14b) 0.95 no
C(14) H(14c) 0.95 no
C(15) C(16) 1.524(5) yes
C(15) C(17) 1.518(6) yes
C(15) H(15) 0.95 no
C(16) H(16b) 0.95 no
C(16) H(16c) 0.95 no
C(16) H(16a) 0.95 no
C(17) H(17b) 0.95 no
C(17) H(17c) 0.95 no
C(17) H(17a) 0.95 no
C(18) C(19) 1.368(5) yes
C(18) C(27) 1.409(5) yes
C(18) C(28) 1.496(5) yes
C(19) C(20) 1.388(7) yes
C(19) H(19) 0.95 no
C(20) C(21) 1.348(8) yes
C(20) H(20) 0.95 no
C(21) C(22) 1.422(7) yes
C(21) H(21) 0.95 no
C(22) C(23) 1.411(8) yes
C(22) C(27) 1.410(6) yes
C(23) C(24) 1.351(8) yes
C(23) H(23) 0.95 no
C(24) C(25) 1.395(7) yes
C(24) H(24) 0.95 no
C(25) C(26) 1.353(6) yes
C(25) H(25) 0.95 no
C(26) C(27) 1.417(5) yes
C(29) C(30) 1.517(6) yes
C(29) C(31) 1.519(6) yes
C(29) H(29) 0.95 no
C(30) H(30c) 0.95 no
C(30) H(30a) 0.95 no
C(30) H(30b) 0.95 no
C(31) H(31c) 0.95 no
C(31) H(31a) 0.95 no
C(31) H(31b) 0.95 no
C(32) C(33) 1.519(6) yes
C(32) C(34) 1.522(6) yes
C(32) H(32) 0.95 no
C(33) H(33a) 0.95 no
C(33) H(33b) 0.95 no
C(33) H(33c) 0.95 no
C(34) H(34a) 0.95 no
C(34) H(34b) 0.95 no
C(34) H(34c) 0.95 no

loop_
_geom_contact_atom_site_label_1
_geom_contact_atom_site_label_2
_geom_contact_distance
_geom_contact_site_symmetry_2
_geom_contact_publ_flag
O(1) O(4) 2.726(4) . no
O(1) C(13) 3.347(5) 4_564 no
O(1) C(26) 3.547(6) . no
O(1) C(25) 3.588(6) . no
O(2) O(3) 2.725(4) 4_564 no
O(4) C(11) 3.545(5) . no
O(4) C(2) 3.572(5) . no
C(1) C(25) 3.598(6) . no
C(2) C(25) 3.562(6) . no
C(2) C(26) 3.580(6) . no
C(8) C(18) 3.563(6) 4_564 no
C(14) C(20) 3.456(8) 2_655 no

loop_
_geom_hbond_atom_site_label_D
_geom_hbond_atom_site_label_H
_geom_hbond_atom_site_label_A
_geom_hbond_distance_DH
_geom_hbond_distance_HA
_geom_hbond_distance_DA
_geom_hbond_angle_DHA
_geom_hbond_site_symmetry_A
O(2) H(2o) O(3) 0.90 1.83 2.725(4) 172.7 4_564
O(4) H(4o) O(1) 0.88 1.85 2.726(4) 178.3 .

loop_
_geom_torsion_atom_site_label_1
_geom_torsion_atom_site_label_2
_geom_torsion_atom_site_label_3
_geom_torsion_atom_site_label_4
_geom_torsion
_geom_torsion_publ_flag
O(1) C(11) N(1) C(12) -177.6(4) no
O(1) C(11) N(1) C(15) -0.8(6) no
O(1) C(11) C(1) C(2) -84.3(5) no
O(1) C(11) C(1) C(10) 85.5(5) no
O(2) C(9) C(8) C(7) -178.5(4) no
O(2) C(9) C(10) C(1) 0.3(6) no
O(2) C(9) C(10) C(5) -179.4(3) no
O(3) C(28) N(2) C(29) 2.4(6) no
O(3) C(28) N(2) C(32) 179.9(4) no
O(3) C(28) C(18) C(19) 84.8(5) no
O(3) C(28) C(18) C(27) -89.6(5) no
O(4) C(26) C(25) C(24) 179.1(5) no
O(4) C(26) C(27) C(18) 0.2(6) no
O(4) C(26) C(27) C(22) -178.3(4) no
N(1) C(11) C(1) C(2) 90.1(5) no
N(1) C(11) C(1) C(10) -100.0(4) no
N(2) C(28) C(18) C(19) -90.1(5) no
N(2) C(28) C(18) C(27) 95.5(5) no
C(1) C(2) C(3) C(4) -1.1(7) no
C(1) C(10) C(5) C(4) -2.7(6) no
C(1) C(10) C(5) C(6) 177.4(4) no
C(1) C(10) C(9) C(8) -178.8(4) no
C(1) C(11) N(1) C(12) 8.4(6) no
C(1) C(11) N(1) C(15) -174.8(3) no
C(2) C(1) C(10) C(5) 3.0(6) no
C(2) C(1) C(10) C(9) -176.7(4) no
C(2) C(3) C(4) C(5) 1.4(7) no
C(3) C(2) C(1) C(10) -1.2(6) no
C(3) C(2) C(1) C(11) 169.1(4) no
C(3) C(4) C(5) C(6) -179.6(5) no
C(3) C(4) C(5) C(10) 0.5(7) no
C(4) C(5) C(6) C(7) -177.6(4) no
C(4) C(5) C(10) C(9) 177.0(4) no
C(5) C(6) C(7) C(8) -0.1(7) no
C(5) C(10) C(1) C(11) -166.5(4) no
C(5) C(10) C(9) C(8) 1.5(6) no
C(6) C(5) C(10) C(9) -2.9(6) no
C(6) C(7) C(8) C(9) -1.3(7) no
C(7) C(6) C(5) C(10) 2.2(7) no
C(7) C(8) C(9) C(10) 0.6(7) no
C(9) C(10) C(1) C(11) 13.8(6) no
C(11) N(1) C(12) C(13) -112.7(4) no
C(11) N(1) C(12) C(14) 122.3(4) no
C(11) N(1) C(15) C(16) -66.3(5) no
C(11) N(1) C(15) C(17) 61.1(5) no
C(12) N(1) C(15) C(16) 110.7(4) no
C(12) N(1) C(15) C(17) -122.0(4) no
C(13) C(12) N(1) C(15) 70.4(5) no
C(14) C(12) N(1) C(15) -54.5(5) no
C(18) C(19) C(20) C(21) -2.2(9) no
C(18) C(27) C(22) C(21) -0.4(6) no
C(18) C(27) C(22) C(23) -179.8(4) no
C(18) C(27) C(26) C(25) 179.9(4) no
C(18) C(28) N(2) C(29) 177.1(4) no
C(18) C(28) N(2) C(32) -5.4(6) no
C(19) C(18) C(27) C(22) -0.9(6) no
C(19) C(18) C(27) C(26) -179.4(4) no
C(19) C(20) C(21) C(22) 0.9(10) no
C(20) C(19) C(18) C(27) 2.2(7) no
C(20) C(19) C(18) C(28) -172.4(5) no
C(20) C(21) C(22) C(23) 179.8(6) no
C(20) C(21) C(22) C(27) 0.4(8) no
C(21) C(22) C(23) C(24) -179.2(6) no
C(21) C(22) C(27) C(26) 178.2(4) no
C(22) C(23) C(24) C(25) 0(1) no
C(22) C(27) C(18) C(28) 173.2(4) no
C(22) C(27) C(26) C(25) 1.4(6) no
C(23) C(22) C(27) C(26) -1.2(6) no
C(23) C(24) C(25) C(26) -0.5(9) no
C(24) C(23) C(22) C(27) 0.1(9) no
C(24) C(25) C(26) C(27) -0.6(7) no
C(26) C(27) C(18) C(28) -5.3(6) no
C(28) N(2) C(29) C(30) 63.5(5) no
C(28) N(2) C(29) C(31) -63.9(5) no
C(28) N(2) C(32) C(33) -117.4(4) no
C(28) N(2) C(32) C(34) 115.4(4) no
C(29) N(2) C(32) C(33) 60.1(5) no
C(29) N(2) C(32) C(34) -67.1(5) no
C(30) C(29) N(2) C(32) -114.1(4) no
C(31) C(29) N(2) C(32) 118.5(4) no
